data_7011185
loop_
_publ_author_name
'Paolo Passaniti'
'Wesley R. Browne'
'Fiona C. Lynch'
'Donal Hughes'
'Mark Nieuwenhuyzen'
'Paraic James'
'Mauro Maestri'
'Johannes G. Vos'

_publ_section_title
;
 Synthesis, spectroscopic and electrochemical properties of mononuclear
 and dinuclear bis(bipy)ruthenium(II) complexes containing
 dimethoxyphenyl(pyridin-2-yl)-1,2,4-triazole ligands
;
_journal_issue 8
_journal_name_full 'J. Chem. Soc., Dalton Trans.'
_journal_page_first 1740
_journal_page_last 1746
_journal_paper_doi 10.1039/b108728m
_journal_year 2002
_chemical_formula_sum 'C38 H35 F6 N8 O3 P Ru'
_chemical_formula_weight 897.78
_chemical_name_systematic
; 
? 
;
_space_group_IT_number 2
_symmetry_cell_setting triclinic
_symmetry_space_group_name_Hall '-P 1'
_symmetry_space_group_name_H-M 'P -1'
_atom_sites_solution_hydrogens geom
_atom_sites_solution_primary direct
_atom_sites_solution_secondary difmap
_audit_creation_method SHELXL-97
_cell_angle_alpha 69.920(10)
_cell_angle_beta 88.600(10)
_cell_angle_gamma 63.140(10)
_cell_formula_units_Z 2
_cell_length_a 11.704(7)
_cell_length_b 12.915(7)
_cell_length_c 15.631(9)
_cell_measurement_temperature 293(2)
_cell_volume 1955(2)
_computing_structure_refinement 'SHELXL-97 (Sheldrick, 1997)'
_computing_structure_solution 'SHELXS-97 (Sheldrick, 1990)'
_diffrn_ambient_temperature 293(2)
_diffrn_measured_fraction_theta_full 1.000
_diffrn_measured_fraction_theta_max 1.000
_diffrn_measurement_device_type 'Siemens P4'
_diffrn_measurement_method 'omega scans'
_diffrn_radiation_monochromator graphite
_diffrn_radiation_source 'fine-focus sealed tube'
_diffrn_radiation_type MoK\a
_diffrn_radiation_wavelength 0.71073
_diffrn_reflns_av_R_equivalents 0.0501
_diffrn_reflns_av_sigmaI/netI 0.0555
_diffrn_reflns_limit_h_max 12
_diffrn_reflns_limit_h_min 0
_diffrn_reflns_limit_k_max 13
_diffrn_reflns_limit_k_min -12
_diffrn_reflns_limit_l_max 16
_diffrn_reflns_limit_l_min -16
_diffrn_reflns_number 7006
_diffrn_reflns_theta_full 22.18
_diffrn_reflns_theta_max 22.18
_diffrn_reflns_theta_min 1.40
_exptl_absorpt_coefficient_mu 0.519
_exptl_absorpt_correction_T_max 0.9170
_exptl_absorpt_correction_T_min 0.7599
_exptl_absorpt_correction_type empirical
_exptl_absorpt_process_details 'Psi Scans'
_exptl_crystal_colour red
_exptl_crystal_density_diffrn 1.525
_exptl_crystal_density_method 'not measured'
_exptl_crystal_description needle
_exptl_crystal_F_000 912
_exptl_crystal_size_max 0.56
_exptl_crystal_size_mid 0.18
_exptl_crystal_size_min 0.17
_refine_diff_density_max 0.861
_refine_diff_density_min -0.966
_refine_diff_density_rms 0.117
_refine_ls_extinction_method none
_refine_ls_goodness_of_fit_ref 1.046
_refine_ls_hydrogen_treatment mixed
_refine_ls_matrix_type full
_refine_ls_number_parameters 489
_refine_ls_number_reflns 4917
_refine_ls_number_restraints 0
_refine_ls_restrained_S_all 1.046
_refine_ls_R_factor_all 0.0761
_refine_ls_R_factor_gt 0.0655
_refine_ls_shift/su_max 0.090
_refine_ls_shift/su_mean 0.005
_refine_ls_structure_factor_coef Fsqd
_refine_ls_weighting_details 'calc w=1/[\s^2^(Fo^2^)+(0.0866P)^2^+8.9749P] where P=(Fo^2^+2Fc^2^)/3'
_refine_ls_weighting_scheme calc
_refine_ls_wR_factor_gt 0.1639
_refine_ls_wR_factor_ref 0.1724
_reflns_number_gt 4221
_reflns_number_total 4917
_reflns_threshold_expression >2sigma(I)
_cod_data_source_file b108728m.txt
_cod_data_source_block donal2
_cod_depositor_comments
;
The following automatic conversions were performed:
'_symmetry_cell_setting' value 'Triclinic' changed to 'triclinic'
according to '/home/saulius/struct/CIF-dictionaries/cif_core.dic'
dictionary named 'cif_core.dic' version 2.4.1 from
2010-06-29.

'_exptl_absorpt_correction_type' value 'Empirical' changed to
'empirical' according to
'/home/saulius/struct/CIF-dictionaries/cif_core.dic' dictionary named
'cif_core.dic' version 2.4.1 from 2010-06-29.

Automatic conversion script
Id: cif_fix_enum 1527 2010-12-29 10:47:43Z saulius 
;
_cod_original_cell_volume 1955.5(19)
_cod_original_sg_symbol_H-M P-1
_cod_database_code 7011185

loop_
_symmetry_equiv_pos_as_xyz
'x, y, z'
'-x, -y, -z'

loop_
_atom_site_label
_atom_site_type_symbol
_atom_site_fract_x
_atom_site_fract_y
_atom_site_fract_z
_atom_site_U_iso_or_equiv
_atom_site_adp_type
_atom_site_occupancy
_atom_site_symmetry_multiplicity
_atom_site_calc_flag
_atom_site_refinement_flags
_atom_site_disorder_assembly
_atom_site_disorder_group
Ru1 Ru 0.14793(5) 0.36406(5) 0.25434(4) 0.0271(2) Uani 1 1 d . . .
N1 N 0.1616(6) 0.2807(5) 0.1614(4) 0.0368(15) Uani 1 1 d . . .
C2 C 0.1715(8) 0.1671(7) 0.1783(6) 0.046(2) Uani 1 1 d . . .
H2 H 0.1641 0.1223 0.2372 0.055 Uiso 1 1 calc R . .
C3 C 0.1918(9) 0.1146(8) 0.1132(6) 0.055(2) Uani 1 1 d . . .
H3 H 0.1991 0.0354 0.1283 0.066 Uiso 1 1 calc R . .
C4 C 0.2014(9) 0.1792(8) 0.0257(7) 0.056(2) Uani 1 1 d . . .
H4 H 0.2159 0.1442 -0.0191 0.067 Uiso 1 1 calc R . .
C5 C 0.1892(8) 0.2978(8) 0.0047(6) 0.047(2) Uani 1 1 d . . .
H5 H 0.1942 0.3440 -0.0545 0.057 Uiso 1 1 calc R . .
C6 C 0.1694(7) 0.3455(7) 0.0735(5) 0.0373(18) Uani 1 1 d . . .
C7 C 0.1515(7) 0.4726(7) 0.0584(5) 0.0346(17) Uani 1 1 d . . .
C8 C 0.1578(8) 0.5520(8) -0.0249(5) 0.046(2) Uani 1 1 d . . .
H8 H 0.1743 0.5271 -0.0750 0.055 Uiso 1 1 calc R . .
C9 C 0.1397(9) 0.6688(8) -0.0335(6) 0.053(2) Uani 1 1 d . . .
H9 H 0.1441 0.7231 -0.0892 0.064 Uiso 1 1 calc R . .
C10 C 0.1145(8) 0.7036(8) 0.0429(6) 0.051(2) Uani 1 1 d . . .
H10 H 0.1023 0.7814 0.0393 0.062 Uiso 1 1 calc R . .
C11 C 0.1082(7) 0.6203(7) 0.1238(6) 0.0431(19) Uani 1 1 d . . .
H11 H 0.0889 0.6452 0.1739 0.052 Uiso 1 1 calc R . .
N12 N 0.1285(6) 0.5040(5) 0.1349(4) 0.0354(14) Uani 1 1 d . . .
N13 N 0.1510(6) 0.4567(5) 0.3375(4) 0.0389(15) Uani 1 1 d . . .
C14 C 0.0464(9) 0.5309(7) 0.3666(6) 0.050(2) Uani 1 1 d . . .
H14 H -0.0349 0.5423 0.3486 0.060 Uiso 1 1 calc R . .
C15 C 0.0571(10) 0.5896(8) 0.4219(6) 0.056(2) Uani 1 1 d . . .
H15 H -0.0164 0.6414 0.4399 0.067 Uiso 1 1 calc R . .
C16 C 0.1776(11) 0.5711(8) 0.4506(6) 0.061(3) Uani 1 1 d . . .
H16 H 0.1864 0.6093 0.4889 0.073 Uiso 1 1 calc R . .
C17 C 0.2848(9) 0.4955(8) 0.4219(6) 0.055(2) Uani 1 1 d . . .
H17 H 0.3669 0.4816 0.4408 0.066 Uiso 1 1 calc R . .
C18 C 0.2683(7) 0.4409(7) 0.3650(5) 0.0384(18) Uani 1 1 d . . .
C19 C 0.3762(7) 0.3644(7) 0.3255(5) 0.0380(18) Uani 1 1 d . . .
C20 C 0.5012(8) 0.3457(8) 0.3380(6) 0.054(2) Uani 1 1 d . . .
H20 H 0.5229 0.3786 0.3755 0.065 Uiso 1 1 calc R . .
C21 C 0.5928(9) 0.2792(8) 0.2956(7) 0.058(2) Uani 1 1 d . . .
H21 H 0.6773 0.2662 0.3041 0.070 Uiso 1 1 calc R . .
C22 C 0.5592(8) 0.2316(8) 0.2404(6) 0.055(2) Uani 1 1 d . . .
H22 H 0.6199 0.1875 0.2096 0.066 Uiso 1 1 calc R . .
C23 C 0.4342(7) 0.2502(7) 0.2314(5) 0.046(2) Uani 1 1 d . . .
H23 H 0.4135 0.2140 0.1962 0.055 Uiso 1 1 calc R . .
N24 N 0.3402(6) 0.3174(5) 0.2702(4) 0.0355(14) Uani 1 1 d . . .
N25 N 0.1649(6) 0.2146(5) 0.3723(4) 0.0386(15) Uani 1 1 d . . .
C26 C 0.2754(8) 0.1174(7) 0.4247(6) 0.047(2) Uani 1 1 d . . .
H26 H 0.3538 0.1102 0.4060 0.056 Uiso 1 1 calc R . .
C27 C 0.2773(9) 0.0283(8) 0.5046(6) 0.059(2) Uani 1 1 d . . .
H27 H 0.3559 -0.0376 0.5393 0.071 Uiso 1 1 calc R . .
C28 C 0.1628(9) 0.0369(8) 0.5329(6) 0.054(2) Uani 1 1 d . . .
H28 H 0.1632 -0.0223 0.5876 0.065 Uiso 1 1 calc R . .
C29 C 0.0490(9) 0.1324(8) 0.4808(6) 0.052(2) Uani 1 1 d . . .
H29 H -0.0293 0.1382 0.4987 0.063 Uiso 1 1 calc R . .
C30 C 0.0505(7) 0.2211(7) 0.4005(5) 0.0386(18) Uani 1 1 d . . .
C31 C -0.0620(7) 0.3306(7) 0.3379(5) 0.0360(18) Uani 1 1 d . . .
N32 N -0.0432(6) 0.4060(5) 0.2624(4) 0.0317(14) Uani 1 1 d . . .
N33 N -0.1623(6) 0.5042(6) 0.2197(4) 0.0386(15) Uani 1 1 d . . .
C34 C -0.2447(7) 0.4793(7) 0.2739(5) 0.0371(18) Uani 1 1 d . . .
N35 N -0.1880(6) 0.3714(6) 0.3492(4) 0.0405(15) Uani 1 1 d . . .
C36 C -0.3856(7) 0.5682(7) 0.2605(5) 0.0410(19) Uani 1 1 d . . .
C37 C -0.4363(7) 0.5914(8) 0.3364(6) 0.044(2) Uani 1 1 d . . .
H37 H -0.3823 0.5488 0.3931 0.053 Uiso 1 1 calc R . .
C38 C -0.5636(8) 0.6750(8) 0.3315(6) 0.048(2) Uani 1 1 d . . .
C39 C -0.6459(8) 0.7349(9) 0.2493(7) 0.061(3) Uani 1 1 d . . .
H39 H -0.7327 0.7905 0.2454 0.073 Uiso 1 1 calc R . .
C40 C -0.5978(8) 0.7114(9) 0.1715(7) 0.065(3) Uani 1 1 d . . .
H40 H -0.6531 0.7523 0.1155 0.078 Uiso 1 1 calc R . .
C41 C -0.4681(8) 0.6273(9) 0.1766(6) 0.054(2) Uani 1 1 d . . .
O42 O -0.6005(6) 0.6893(6) 0.4128(5) 0.0686(18) Uani 1 1 d . . .
C43 C -0.7124(10) 0.8002(10) 0.4075(9) 0.086(4) Uani 1 1 d . . .
H43A H -0.7270 0.7984 0.4686 0.129 Uiso 1 1 calc R . .
H43B H -0.7860 0.8064 0.3761 0.129 Uiso 1 1 calc R . .
H43C H -0.7000 0.8712 0.3741 0.129 Uiso 1 1 calc R . .
O44 O -0.4149(6) 0.6000(7) 0.1034(4) 0.077(2) Uani 1 1 d . . .
C45 C -0.4997(12) 0.6575(16) 0.0180(8) 0.130(6) Uani 1 1 d . . .
H45A H -0.4512 0.6318 -0.0280 0.195 Uiso 1 1 calc R . .
H45B H -0.5385 0.7468 -0.0013 0.195 Uiso 1 1 calc R . .
H45C H -0.5663 0.6326 0.0257 0.195 Uiso 1 1 calc R . .
P1 P -0.0837(2) 0.9613(2) 0.19211(19) 0.0598(11) Uani 0.158(9) 1 d P A 2
F11 F -0.168(5) 1.026(5) 0.089(4) 0.109(16) Uiso 0.158(9) 1 d P A 2
F12 F -0.129(3) 1.095(2) 0.2113(17) 0.035(7) Uiso 0.158(9) 1 d P A 2
F13 F 0.060(4) 0.900(4) 0.161(3) 0.075(11) Uiso 0.158(9) 1 d P A 2
F14 F 0.003(3) 0.876(3) 0.299(2) 0.046(8) Uiso 0.158(9) 1 d P A 2
F15 F -0.067(3) 0.831(3) 0.197(2) 0.054(9) Uiso 0.158(9) 1 d P A 2
F16 F -0.236(4) 0.999(4) 0.213(3) 0.085(12) Uiso 0.158(9) 1 d P A 2
P1' P -0.0837(2) 0.9613(2) 0.19211(19) 0.0598(11) Uani 0.84 1 d P A 1
F11' F -0.1909(12) 1.0837(12) 0.1194(8) 0.147(4) Uiso 0.842(9) 1 d P A 1
F12' F -0.0456(15) 1.0419(13) 0.2280(9) 0.165(5) Uiso 0.842(9) 1 d P A 1
F13' F 0.0127(12) 0.9724(13) 0.1227(9) 0.144(4) Uiso 0.842(9) 1 d P A 1
F14' F 0.0243(14) 0.8391(14) 0.2614(10) 0.175(5) Uiso 0.842(9) 1 d P A 1
F15' F -0.1186(12) 0.8797(11) 0.1523(9) 0.130(4) Uiso 0.842(9) 1 d P A 1
F16' F -0.1834(9) 0.9596(9) 0.2627(7) 0.100(3) Uiso 0.842(9) 1 d P A 1
C1S C -0.4252(14) 0.8894(14) 0.2909(10) 0.102(4) Uiso 1 1 d . . .
O1S O -0.5124(15) 0.9596(14) 0.3204(10) 0.180(5) Uiso 1 1 d . . .
C2S C -0.3114(14) 0.7843(14) 0.3617(10) 0.119(5) Uiso 1 1 d . . .
H2SA H -0.3266 0.7878 0.4215 0.179 Uiso 1 1 calc R . .
H2SB H -0.2347 0.7920 0.3472 0.179 Uiso 1 1 calc R . .
H2SC H -0.2999 0.7059 0.3616 0.179 Uiso 1 1 calc R . .
C3S C -0.4287(15) 0.9069(15) 0.1974(10) 0.124(5) Uiso 1 1 d . . .
H3SA H -0.5091 0.9780 0.1632 0.185 Uiso 1 1 calc R . .
H3SB H -0.4217 0.8338 0.1897 0.185 Uiso 1 1 calc R . .
H3SC H -0.3577 0.9209 0.1753 0.185 Uiso 1 1 calc R . .

loop_
_atom_site_aniso_label
_atom_site_aniso_U_11
_atom_site_aniso_U_22
_atom_site_aniso_U_33
_atom_site_aniso_U_23
_atom_site_aniso_U_13
_atom_site_aniso_U_12
Ru1 0.0240(3) 0.0247(3) 0.0314(4) -0.0113(2) 0.0061(2) -0.0100(3)
N1 0.029(3) 0.035(4) 0.046(4) -0.016(3) 0.005(3) -0.015(3)
C2 0.054(5) 0.030(4) 0.053(5) -0.014(4) 0.003(4) -0.020(4)
C3 0.066(6) 0.041(5) 0.065(6) -0.025(5) 0.009(5) -0.028(5)
C4 0.061(6) 0.052(5) 0.070(6) -0.042(5) 0.014(5) -0.025(5)
C5 0.047(5) 0.052(5) 0.045(5) -0.024(4) 0.011(4) -0.022(4)
C6 0.030(4) 0.039(4) 0.043(5) -0.014(4) 0.008(3) -0.017(3)
C7 0.028(4) 0.033(4) 0.039(4) -0.011(3) 0.004(3) -0.013(3)
C8 0.048(5) 0.052(5) 0.038(5) -0.017(4) 0.013(4) -0.024(4)
C9 0.060(6) 0.041(5) 0.051(5) -0.007(4) 0.015(4) -0.026(4)
C10 0.057(6) 0.037(5) 0.058(6) -0.010(4) 0.009(4) -0.026(4)
C11 0.043(5) 0.035(4) 0.051(5) -0.022(4) 0.004(4) -0.013(4)
N12 0.032(3) 0.031(3) 0.044(4) -0.016(3) 0.008(3) -0.014(3)
N13 0.044(4) 0.031(3) 0.035(3) -0.010(3) 0.006(3) -0.014(3)
C14 0.054(5) 0.040(5) 0.052(5) -0.021(4) 0.014(4) -0.016(4)
C15 0.072(7) 0.048(5) 0.057(5) -0.032(5) 0.020(5) -0.028(5)
C16 0.095(8) 0.051(5) 0.048(5) -0.024(4) 0.008(5) -0.039(6)
C17 0.062(6) 0.058(6) 0.055(5) -0.022(5) 0.008(5) -0.036(5)
C18 0.042(5) 0.035(4) 0.033(4) -0.009(3) -0.002(3) -0.017(4)
C19 0.037(5) 0.030(4) 0.043(4) -0.006(3) 0.001(4) -0.018(4)
C20 0.041(5) 0.045(5) 0.073(6) -0.017(5) -0.002(4) -0.021(4)
C21 0.043(5) 0.048(5) 0.079(7) -0.010(5) 0.000(5) -0.028(5)
C22 0.029(5) 0.044(5) 0.076(6) -0.014(5) 0.013(4) -0.009(4)
C23 0.038(5) 0.040(5) 0.047(5) -0.015(4) 0.002(4) -0.010(4)
N24 0.037(4) 0.026(3) 0.035(3) -0.007(3) 0.007(3) -0.012(3)
N25 0.035(4) 0.030(3) 0.046(4) -0.015(3) 0.005(3) -0.011(3)
C26 0.037(5) 0.038(5) 0.054(5) -0.017(4) 0.003(4) -0.008(4)
C27 0.057(6) 0.036(5) 0.060(6) -0.007(4) -0.005(5) -0.009(4)
C28 0.068(7) 0.034(5) 0.048(5) -0.006(4) 0.012(5) -0.021(5)
C29 0.055(6) 0.046(5) 0.054(5) -0.016(4) 0.024(5) -0.026(5)
C30 0.035(4) 0.034(4) 0.051(5) -0.020(4) 0.013(4) -0.017(4)
C31 0.029(4) 0.033(4) 0.045(5) -0.017(4) 0.009(3) -0.012(3)
N32 0.036(4) 0.023(3) 0.030(3) -0.009(3) 0.001(3) -0.009(3)
N33 0.036(4) 0.039(4) 0.046(4) -0.021(3) 0.012(3) -0.017(3)
C34 0.033(4) 0.038(4) 0.042(4) -0.021(4) 0.008(4) -0.015(4)
N35 0.038(4) 0.037(4) 0.044(4) -0.015(3) 0.012(3) -0.016(3)
C36 0.030(4) 0.044(5) 0.049(5) -0.017(4) 0.013(4) -0.018(4)
C37 0.035(5) 0.053(5) 0.048(5) -0.022(4) 0.011(4) -0.020(4)
C38 0.041(5) 0.051(5) 0.064(6) -0.032(5) 0.021(4) -0.024(4)
C39 0.025(5) 0.063(6) 0.087(7) -0.031(5) 0.012(5) -0.012(4)
C40 0.035(5) 0.079(7) 0.063(6) -0.018(5) -0.006(4) -0.017(5)
C41 0.033(5) 0.066(6) 0.057(6) -0.023(5) 0.009(4) -0.018(4)
O42 0.050(4) 0.082(5) 0.082(5) -0.051(4) 0.026(3) -0.023(4)
C43 0.069(7) 0.075(7) 0.121(10) -0.064(7) 0.040(7) -0.020(6)
O44 0.045(4) 0.118(6) 0.056(4) -0.041(4) 0.009(3) -0.023(4)
C45 0.069(8) 0.213(17) 0.066(8) -0.061(10) -0.004(6) -0.026(10)
P1 0.0534(17) 0.0439(16) 0.079(2) -0.0193(13) 0.0194(13) -0.0233(13)
P1' 0.0534(17) 0.0439(16) 0.079(2) -0.0193(13) 0.0194(13) -0.0233(13)

loop_
_atom_type_symbol
_atom_type_description
_atom_type_scat_dispersion_real
_atom_type_scat_dispersion_imag
_atom_type_scat_source
C C 0.0033 0.0016 'International Tables Vol C Tables 4.2.6.8 and 6.1.1.4'
H H 0.0000 0.0000 'International Tables Vol C Tables 4.2.6.8 and 6.1.1.4'
N N 0.0061 0.0033 'International Tables Vol C Tables 4.2.6.8 and 6.1.1.4'
O O 0.0106 0.0060 'International Tables Vol C Tables 4.2.6.8 and 6.1.1.4'
F F 0.0171 0.0103 'International Tables Vol C Tables 4.2.6.8 and 6.1.1.4'
P P 0.1023 0.0942 'International Tables Vol C Tables 4.2.6.8 and 6.1.1.4'
Ru Ru -1.2594 0.8363 'International Tables Vol C Tables 4.2.6.8 and 6.1.1.4'

loop_
_geom_angle_atom_site_label_1
_geom_angle_atom_site_label_2
_geom_angle_atom_site_label_3
_geom_angle
_geom_angle_site_symmetry_1
_geom_angle_site_symmetry_3
_geom_angle_publ_flag
N12 Ru1 N24 86.2(2) . . ?
N12 Ru1 N1 79.5(2) . . ?
N24 Ru1 N1 94.9(2) . . ?
N12 Ru1 N13 94.6(2) . . ?
N24 Ru1 N13 79.1(2) . . ?
N1 Ru1 N13 171.9(2) . . ?
N12 Ru1 N32 101.0(2) . . ?
N24 Ru1 N32 170.1(2) . . ?
N1 Ru1 N32 93.2(2) . . ?
N13 Ru1 N32 93.4(2) . . ?
N12 Ru1 N25 176.3(2) . . ?
N24 Ru1 N25 95.3(2) . . ?
N1 Ru1 N25 97.0(2) . . ?
N13 Ru1 N25 89.0(2) . . ?
N32 Ru1 N25 78.0(2) . . ?
C2 N1 C6 116.8(7) . . ?
C2 N1 Ru1 127.5(5) . . ?
C6 N1 Ru1 115.5(5) . . ?
N1 C2 C3 123.2(8) . . ?
C2 C3 C4 119.6(8) . . ?
C3 C4 C5 119.1(8) . . ?
C6 C5 C4 118.6(8) . . ?
N1 C6 C5 122.6(7) . . ?
N1 C6 C7 114.0(6) . . ?
C5 C6 C7 123.3(7) . . ?
N12 C7 C8 122.7(7) . . ?
N12 C7 C6 114.2(6) . . ?
C8 C7 C6 123.1(7) . . ?
C7 C8 C9 119.7(7) . . ?
C8 C9 C10 118.8(7) . . ?
C11 C10 C9 118.5(8) . . ?
N12 C11 C10 124.0(7) . . ?
C11 N12 C7 116.3(6) . . ?
C11 N12 Ru1 127.6(5) . . ?
C7 N12 Ru1 115.7(5) . . ?
C18 N13 C14 118.0(7) . . ?
C18 N13 Ru1 116.3(5) . . ?
C14 N13 Ru1 125.6(6) . . ?
N13 C14 C15 121.9(9) . . ?
C14 C15 C16 119.4(9) . . ?
C17 C16 C15 119.3(8) . . ?
C18 C17 C16 118.8(9) . . ?
N13 C18 C17 122.5(8) . . ?
N13 C18 C19 114.4(6) . . ?
C17 C18 C19 123.1(7) . . ?
N24 C19 C20 121.7(7) . . ?
N24 C19 C18 114.4(6) . . ?
C20 C19 C18 123.9(7) . . ?
C21 C20 C19 120.1(9) . . ?
C20 C21 C22 119.3(8) . . ?
C21 C22 C23 118.7(8) . . ?
N24 C23 C22 124.0(8) . . ?
C23 N24 C19 116.3(7) . . ?
C23 N24 Ru1 128.0(5) . . ?
C19 N24 Ru1 115.7(5) . . ?
C26 N25 C30 117.3(7) . . ?
C26 N25 Ru1 126.6(5) . . ?
C30 N25 Ru1 116.0(5) . . ?
N25 C26 C27 122.7(8) . . ?
C26 C27 C28 119.5(8) . . ?
C29 C28 C27 119.6(8) . . ?
C28 C29 C30 119.4(8) . . ?
N25 C30 C29 121.5(7) . . ?
N25 C30 C31 112.0(6) . . ?
C29 C30 C31 126.5(7) . . ?
N32 C31 N35 113.7(6) . . ?
N32 C31 C30 118.8(6) . . ?
N35 C31 C30 127.4(7) . . ?
C31 N32 N33 106.9(6) . . ?
C31 N32 Ru1 114.8(5) . . ?
N33 N32 Ru1 137.1(5) . . ?
C34 N33 N32 104.2(6) . . ?
N33 C34 N35 114.9(6) . . ?
N33 C34 C36 123.7(7) . . ?
N35 C34 C36 121.1(7) . . ?
C31 N35 C34 100.3(6) . . ?
C37 C36 C41 118.7(7) . . ?
C37 C36 C34 117.4(7) . . ?
C41 C36 C34 124.0(7) . . ?
C38 C37 C36 122.4(8) . . ?
C39 C38 C37 119.6(8) . . ?
C39 C38 O42 124.3(8) . . ?
C37 C38 O42 116.1(8) . . ?
C38 C39 C40 119.2(8) . . ?
C41 C40 C39 120.9(8) . . ?
O44 C41 C40 123.9(8) . . ?
O44 C41 C36 117.0(7) . . ?
C40 C41 C36 119.1(8) . . ?
C38 O42 C43 118.0(8) . . ?
C41 O44 C45 117.3(8) . . ?
F15 P1 F11 89(2) . . ?
F15 P1 F13 78.2(18) . . ?
F11 P1 F13 97(2) . . ?
F15 P1 F14 83.1(16) . . ?
F11 P1 F14 172(2) . . ?
F13 P1 F14 82.5(18) . . ?
F15 P1 F16 88.4(18) . . ?
F11 P1 F16 77(2) . . ?
F13 P1 F16 165(2) . . ?
F14 P1 F16 102.6(19) . . ?
F15 P1 F12 163.0(14) . . ?
F11 P1 F12 97(2) . . ?
F13 P1 F12 116.6(17) . . ?
F14 P1 F12 90.3(14) . . ?
F16 P1 F12 77.7(17) . . ?
O1S C1S C3S 122.9(15) . . ?
O1S C1S C2S 115.5(15) . . ?
C3S C1S C2S 121.6(14) . . ?

loop_
_geom_bond_atom_site_label_1
_geom_bond_atom_site_label_2
_geom_bond_distance
_geom_bond_site_symmetry_2
_geom_bond_publ_flag
Ru1 N12 2.034(6) . ?
Ru1 N24 2.047(6) . ?
Ru1 N1 2.050(6) . ?
Ru1 N13 2.057(6) . ?
Ru1 N32 2.062(6) . ?
Ru1 N25 2.096(6) . ?
N1 C2 1.348(9) . ?
N1 C6 1.368(9) . ?
C2 C3 1.366(11) . ?
C3 C4 1.368(12) . ?
C4 C5 1.391(12) . ?
C5 C6 1.380(11) . ?
C6 C7 1.490(10) . ?
C7 N12 1.372(9) . ?
C7 C8 1.378(10) . ?
C8 C9 1.381(11) . ?
C9 C10 1.396(12) . ?
C10 C11 1.376(11) . ?
C11 N12 1.358(9) . ?
N13 C18 1.352(10) . ?
N13 C14 1.356(10) . ?
C14 C15 1.370(12) . ?
C15 C16 1.379(13) . ?
C16 C17 1.376(13) . ?
C17 C18 1.374(11) . ?
C18 C19 1.486(11) . ?
C19 N24 1.378(9) . ?
C19 C20 1.378(11) . ?
C20 C21 1.360(13) . ?
C21 C22 1.371(13) . ?
C22 C23 1.374(11) . ?
C23 N24 1.341(10) . ?
N25 C26 1.340(10) . ?
N25 C30 1.375(9) . ?
C26 C27 1.369(12) . ?
C27 C28 1.369(12) . ?
C28 C29 1.356(12) . ?
C29 C30 1.385(11) . ?
C30 C31 1.456(10) . ?
C31 N32 1.335(9) . ?
C31 N35 1.353(9) . ?
N32 N33 1.365(8) . ?
N33 C34 1.343(9) . ?
C34 N35 1.358(9) . ?
C34 C36 1.491(10) . ?
C36 C37 1.378(11) . ?
C36 C41 1.394(11) . ?
C37 C38 1.374(11) . ?
C38 C39 1.371(12) . ?
C38 O42 1.379(10) . ?
C39 C40 1.399(13) . ?
C40 C41 1.395(12) . ?
C41 O44 1.366(10) . ?
O42 C43 1.414(11) . ?
O44 C45 1.428(12) . ?
P1 F15 1.58(3) . ?
P1 F11 1.63(5) . ?
P1 F13 1.65(4) . ?
P1 F14 1.68(3) . ?
P1 F16 1.68(4) . ?
P1 F12 1.70(3) . ?
C1S O1S 1.227(17) . ?
C1S C3S 1.398(18) . ?
C1S C2S 1.499(18) . ?
